data_4077593
loop_
_publ_author_name
'Cabeza, Javier A.'
'Grepioni, Fabrizia'
'Moreno, Marta'
'Riera, V\'ictor'

_publ_section_title
;
 Reactivity of Diynes with a 1-Azavinylidene-Bridged Triruthenium Carbonyl
 Cluster. Insertion Reactions of Diynes into Ru&#x2212;H, Ru&#x2212;C, and
 Ru&#x2212;N Bonds
;
_journal_issue 25
_journal_name_full Organometallics
_journal_page_first 5424
_journal_paper_doi 10.1021/om0005506
_journal_volume 19
_journal_year 2000
_chemical_formula_sum 'C28 H17 N O9 Ru3'
_chemical_formula_weight 814.64
_chemical_name_systematic
; 
 ? 
;
_space_group_IT_number 19
_symmetry_cell_setting orthorhombic
_symmetry_space_group_name_Hall 'P 2ac 2ab'
_symmetry_space_group_name_H-M 'P 21 21 21'
_atom_sites_solution_hydrogens geom
_atom_sites_solution_primary direct
_atom_sites_solution_secondary difmap
_audit_creation_method SHELXL-97
_cell_angle_alpha 90.00
_cell_angle_beta 90.00
_cell_angle_gamma 90.00
_cell_formula_units_Z 4
_cell_length_a 10.106(4)
_cell_length_b 14.643(9)
_cell_length_c 18.880(9)
_cell_measurement_temperature 293(2)
_cell_volume 2794(2)
_computing_structure_refinement 'SHELXL-97 (Sheldrick, 1997)'
_computing_structure_solution 'SHELXS-97 (Sheldrick, 1990)'
_diffrn_ambient_temperature 293(2)
_diffrn_measured_fraction_theta_full 0.991
_diffrn_measured_fraction_theta_max 0.991
_diffrn_radiation_monochromator graphite
_diffrn_radiation_source 'fine-focus sealed tube'
_diffrn_radiation_type MoK\a
_diffrn_radiation_wavelength 0.71069
_diffrn_reflns_av_R_equivalents 0.0000
_diffrn_reflns_av_sigmaI/netI 0.0164
_diffrn_reflns_limit_h_max 12
_diffrn_reflns_limit_h_min 0
_diffrn_reflns_limit_k_max 17
_diffrn_reflns_limit_k_min 0
_diffrn_reflns_limit_l_max 22
_diffrn_reflns_limit_l_min 0
_diffrn_reflns_number 2788
_diffrn_reflns_theta_full 24.99
_diffrn_reflns_theta_max 24.99
_diffrn_reflns_theta_min 3.26
_exptl_absorpt_coefficient_mu 1.656
_exptl_absorpt_correction_T_max 1.00
_exptl_absorpt_correction_T_min 0.86
_exptl_absorpt_correction_type psi-scan
_exptl_crystal_colour orange-red
_exptl_crystal_density_diffrn 1.937
_exptl_crystal_density_method 'not measured'
_exptl_crystal_F_000 1584
_exptl_crystal_size_max 0.25
_exptl_crystal_size_mid 0.22
_exptl_crystal_size_min 0.20
_refine_diff_density_max 1.019
_refine_diff_density_min -1.180
_refine_diff_density_rms 0.126
_refine_ls_abs_structure_details 'Flack H D (1983), Acta Cryst. A39, 876-881'
_refine_ls_abs_structure_Flack 0.14(7)
_refine_ls_extinction_method none
_refine_ls_goodness_of_fit_ref 1.369
_refine_ls_hydrogen_treatment mixed
_refine_ls_matrix_type full
_refine_ls_number_parameters 370
_refine_ls_number_reflns 2758
_refine_ls_number_restraints 0
_refine_ls_restrained_S_all 1.369
_refine_ls_R_factor_all 0.0428
_refine_ls_R_factor_gt 0.0367
_refine_ls_shift/su_max 0.002
_refine_ls_shift/su_mean 0.000
_refine_ls_structure_factor_coef Fsqd
_refine_ls_weighting_details 'calc w=1/[\s^2^(Fo^2^)+(0.0602P)^2^+0.5713P] where P=(Fo^2^+2Fc^2^)/3'
_refine_ls_weighting_scheme calc
_refine_ls_wR_factor_gt 0.0930
_refine_ls_wR_factor_ref 0.0985
_reflns_number_gt 2558
_reflns_number_total 2758
_reflns_threshold_expression >2sigma(I)
_cod_data_source_file om0005506.cif
_cod_data_source_block 4
_cod_depositor_comments
;
The following automatic conversions were performed:

'_symmetry_cell_setting' value 'Orthorhombic' changed to
'orthorhombic' according to
/home/saulius/struct/CIF-dictionaries/cif_core.dic dictionary named
'cif_core.dic' version 2.4.2 from
2011-04-26.

'_exptl_absorpt_correction_type' value 'Psi-scan'
changed to 'psi-scan' according to
/home/saulius/struct/CIF-dictionaries/cif_core.dic dictionary named
'cif_core.dic' version 2.4.2 from 2011-04-26.

Automatic conversion script
Id: cif_fix_values 1715 2011-07-08 13:25:40Z adriana 
;
_cod_original_sg_symbol_H-M P2(1)2(1)2(1)
_cod_database_code 4077593

loop_
_symmetry_equiv_pos_as_xyz
'x, y, z'
'-x+1/2, -y, z+1/2'
'-x, y+1/2, -z+1/2'
'x+1/2, -y+1/2, -z'

loop_
_atom_site_label
_atom_site_type_symbol
_atom_site_fract_x
_atom_site_fract_y
_atom_site_fract_z
_atom_site_U_iso_or_equiv
_atom_site_adp_type
_atom_site_occupancy
_atom_site_symmetry_multiplicity
_atom_site_calc_flag
_atom_site_refinement_flags
Ru1 Ru 1.08991(6) 0.42832(4) 0.06361(3) 0.03439(18) Uani 1 1 d .
Ru2 Ru 0.87649(6) 0.55179(4) 0.05543(3) 0.03928(18) Uani 1 1 d .
Ru3 Ru 0.84898(6) 0.46003(4) 0.18543(3) 0.03437(18) Uani 1 1 d .
C1 C 1.2760(9) 0.4117(6) 0.0758(4) 0.0406(19) Uani 1 1 d .
O1 O 1.3891(7) 0.4118(5) 0.0760(4) 0.0622(18) Uani 1 1 d .
C2 C 1.1168(10) 0.4610(7) -0.0314(5) 0.055(2) Uani 1 1 d .
O2 O 1.1290(9) 0.4776(7) -0.0896(4) 0.084(3) Uani 1 1 d .
C3 C 1.0360(10) 0.3055(7) 0.0342(5) 0.049(2) Uani 1 1 d .
O3 O 1.0002(10) 0.2355(5) 0.0182(4) 0.085(3) Uani 1 1 d .
C4 C 0.7308(11) 0.6333(7) 0.0723(6) 0.061(3) Uani 1 1 d .
O4 O 0.6487(10) 0.6844(7) 0.0780(6) 0.103(3) Uani 1 1 d .
C5 C 0.9247(11) 0.6201(7) -0.0275(5) 0.060(3) Uani 1 1 d .
O5 O 0.9515(10) 0.6633(6) -0.0733(5) 0.092(3) Uani 1 1 d .
C6 C 0.7900(10) 0.4567(7) 0.0033(5) 0.054(2) Uani 1 1 d .
O6 O 0.7345(8) 0.4018(5) -0.0271(5) 0.078(2) Uani 1 1 d .
C7 C 0.6731(9) 0.5112(6) 0.1880(5) 0.051(2) Uani 1 1 d .
O7 O 0.5720(7) 0.5392(6) 0.1901(5) 0.091(3) Uani 1 1 d .
C8 C 0.8122(8) 0.4164(7) 0.2799(5) 0.048(2) Uani 1 1 d .
O8 O 0.7720(8) 0.3932(7) 0.3318(4) 0.087(3) Uani 1 1 d .
C9 C 0.7808(9) 0.3534(7) 0.1394(5) 0.047(2) Uani 1 1 d .
O9 O 0.7408(9) 0.2876(6) 0.1162(4) 0.081(2) Uani 1 1 d .
N1 N 1.0412(6) 0.4062(4) 0.1740(3) 0.0284(13) Uani 1 1 d .
C10 C 1.1151(8) 0.3864(5) 0.2257(4) 0.0318(16) Uani 1 1 d .
C23 C 1.2398(8) 0.3330(5) 0.2178(4) 0.0353(17) Uani 1 1 d .
C24 C 1.3528(8) 0.3550(6) 0.2559(5) 0.047(2) Uani 1 1 d .
H24 H 1.3528 0.4054 0.2858 0.056 Uiso 1 1 calc R
C25 C 1.4666(9) 0.3011(8) 0.2494(6) 0.063(3) Uani 1 1 d .
H25 H 1.5432 0.3170 0.2739 0.075 Uiso 1 1 calc R
C26 C 1.4655(10) 0.2255(8) 0.2073(6) 0.061(3) Uani 1 1 d .
H26 H 1.5420 0.1908 0.2021 0.073 Uiso 1 1 calc R
C27 C 1.3536(10) 0.2006(6) 0.1732(5) 0.054(2) Uani 1 1 d .
H27 H 1.3530 0.1471 0.1467 0.065 Uiso 1 1 calc R
C28 C 1.2400(9) 0.2532(5) 0.1769(4) 0.0431(19) Uani 1 1 d .
H28 H 1.1644 0.2356 0.1523 0.052 Uiso 1 1 calc R
C11 C 1.0839(8) 0.4108(5) 0.3018(4) 0.0371(17) Uani 1 1 d .
C12 C 1.0573(7) 0.5003(5) 0.3236(4) 0.0337(16) Uani 1 1 d .
C13 C 1.0325(9) 0.5144(6) 0.3960(5) 0.044(2) Uani 1 1 d .
H13 H 1.0179 0.5736 0.4122 0.053 Uiso 1 1 calc R
C14 C 1.0290(8) 0.4426(6) 0.4441(4) 0.0438(19) Uani 1 1 d .
H14 H 1.0093 0.4533 0.4915 0.053 Uiso 1 1 calc R
C15 C 1.0547(10) 0.3569(6) 0.4209(4) 0.046(2) Uani 1 1 d .
H15 H 1.0514 0.3084 0.4527 0.056 Uiso 1 1 calc R
C16 C 1.0858(10) 0.3404(6) 0.3511(5) 0.046(2) Uani 1 1 d .
H16 H 1.1082 0.2816 0.3367 0.055 Uiso 1 1 calc R
C17 C 1.0632(9) 0.5858(6) 0.2765(5) 0.043(2) Uani 1 1 d .
H17 H 1.0462 0.6374 0.3083 0.052 Uiso 1 1 calc R
C18 C 0.9552(8) 0.5909(5) 0.2198(4) 0.0351(17) Uani 1 1 d .
H18 H 0.8688 0.6033 0.2337 0.042 Uiso 1 1 calc R
C19 C 0.9819(9) 0.5775(5) 0.1477(5) 0.0394(18) Uani 1 1 d .
C20 C 1.0788(8) 0.5633(5) 0.0983(4) 0.0344(16) Uani 1 1 d .
C21 C 1.2032(11) 0.5998(7) 0.2494(5) 0.062(3) Uani 1 1 d .
H21A H 1.2643 0.5951 0.2882 0.093 Uiso 1 1 calc R
H21B H 1.2104 0.6591 0.2282 0.093 Uiso 1 1 calc R
H21C H 1.2234 0.5539 0.2148 0.093 Uiso 1 1 calc R
C22 C 1.1770(9) 0.6378(6) 0.0778(5) 0.047(2) Uani 1 1 d .
H22A H 1.2367 0.6147 0.0426 0.070 Uiso 1 1 calc R
H22B H 1.2262 0.6563 0.1189 0.070 Uiso 1 1 calc R
H22C H 1.1299 0.6894 0.0590 0.070 Uiso 1 1 calc R

loop_
_atom_site_aniso_label
_atom_site_aniso_U_11
_atom_site_aniso_U_22
_atom_site_aniso_U_33
_atom_site_aniso_U_23
_atom_site_aniso_U_13
_atom_site_aniso_U_12
Ru1 0.0404(3) 0.0316(3) 0.0312(3) -0.0020(3) 0.0018(3) 0.0007(3)
Ru2 0.0430(3) 0.0330(3) 0.0418(3) -0.0006(3) -0.0085(3) 0.0011(3)
Ru3 0.0317(3) 0.0306(3) 0.0408(3) -0.0040(3) 0.0009(3) -0.0020(2)
C1 0.052(5) 0.043(5) 0.027(4) -0.001(3) 0.008(3) -0.001(4)
O1 0.046(4) 0.071(5) 0.070(4) 0.010(4) 0.017(3) 0.006(3)
C2 0.060(6) 0.048(5) 0.056(5) 0.007(4) 0.007(4) 0.000(5)
O2 0.099(6) 0.115(7) 0.037(4) 0.017(4) 0.017(4) 0.011(6)
C3 0.058(5) 0.052(6) 0.038(4) -0.009(4) -0.008(4) 0.013(5)
O3 0.128(8) 0.040(4) 0.087(6) -0.016(4) -0.010(6) -0.007(5)
C4 0.068(6) 0.043(5) 0.072(7) -0.008(5) -0.011(6) 0.016(5)
O4 0.099(7) 0.090(6) 0.119(7) -0.014(6) -0.031(6) 0.049(6)
C5 0.071(7) 0.048(5) 0.062(6) 0.007(5) -0.026(6) -0.017(5)
O5 0.118(7) 0.084(6) 0.074(5) 0.036(5) -0.028(5) -0.040(5)
C6 0.057(5) 0.048(5) 0.058(5) -0.004(5) -0.019(5) -0.004(5)
O6 0.081(5) 0.060(5) 0.094(6) -0.024(4) -0.032(5) -0.006(4)
C7 0.041(5) 0.046(5) 0.068(6) -0.007(5) -0.007(5) 0.004(4)
O7 0.044(4) 0.074(5) 0.154(9) -0.012(6) 0.012(5) 0.007(4)
C8 0.035(4) 0.058(6) 0.051(5) 0.005(4) 0.005(4) -0.015(4)
O8 0.054(4) 0.153(9) 0.053(4) 0.011(5) 0.003(4) -0.033(5)
C9 0.041(5) 0.044(5) 0.054(5) -0.002(4) 0.002(4) -0.004(4)
O9 0.095(6) 0.057(5) 0.090(5) -0.024(4) 0.016(5) -0.033(5)
N1 0.031(3) 0.021(3) 0.033(3) -0.003(2) 0.004(3) 0.000(2)
C10 0.036(4) 0.021(3) 0.038(4) -0.003(3) 0.001(3) -0.001(3)
C23 0.041(4) 0.032(4) 0.033(4) 0.010(3) 0.001(3) -0.006(3)
C24 0.040(4) 0.049(5) 0.050(5) -0.002(4) 0.000(4) 0.000(4)
C25 0.031(5) 0.086(8) 0.071(6) 0.014(6) -0.006(5) 0.001(5)
C26 0.046(5) 0.068(7) 0.069(6) 0.008(6) 0.009(5) 0.026(5)
C27 0.062(6) 0.042(5) 0.058(5) -0.004(4) 0.010(5) 0.011(5)
C28 0.056(5) 0.030(4) 0.043(4) 0.002(4) -0.001(4) 0.003(4)
C11 0.037(4) 0.034(4) 0.041(4) 0.002(3) 0.002(4) -0.004(3)
C12 0.032(4) 0.039(4) 0.030(4) -0.008(3) 0.001(3) -0.001(3)
C13 0.049(5) 0.040(4) 0.043(5) -0.015(4) -0.002(4) -0.003(4)
C14 0.048(4) 0.054(5) 0.029(4) -0.005(4) 0.010(4) -0.009(4)
C15 0.063(5) 0.048(5) 0.028(4) 0.008(4) 0.002(4) -0.010(4)
C16 0.057(5) 0.035(4) 0.046(4) 0.000(4) 0.007(4) 0.001(4)
C17 0.056(5) 0.027(4) 0.047(5) -0.009(3) -0.007(4) -0.006(4)
C18 0.041(4) 0.025(4) 0.039(4) -0.005(3) 0.002(3) -0.002(3)
C19 0.045(4) 0.022(3) 0.051(5) 0.001(3) -0.008(4) -0.003(3)
C20 0.039(4) 0.030(4) 0.034(4) 0.004(3) -0.006(3) -0.001(3)
C21 0.070(6) 0.061(6) 0.054(6) 0.006(5) -0.021(5) -0.027(6)
C22 0.048(5) 0.043(5) 0.049(5) 0.004(4) 0.003(4) -0.017(4)

loop_
_atom_type_symbol
_atom_type_description
_atom_type_scat_dispersion_real
_atom_type_scat_dispersion_imag
_atom_type_scat_source
C C 0.0033 0.0016 'International Tables Vol C Tables 4.2.6.8 and 6.1.1.4'
H H 0.0000 0.0000 'International Tables Vol C Tables 4.2.6.8 and 6.1.1.4'
N N 0.0061 0.0033 'International Tables Vol C Tables 4.2.6.8 and 6.1.1.4'
O O 0.0106 0.0060 'International Tables Vol C Tables 4.2.6.8 and 6.1.1.4'
Ru Ru -1.2594 0.8363 'International Tables Vol C Tables 4.2.6.8 and 6.1.1.4'

loop_
_geom_angle_atom_site_label_1
_geom_angle_atom_site_label_2
_geom_angle_atom_site_label_3
_geom_angle
C9 Ru3 C7 89.8(4)
C9 Ru3 C8 94.6(4)
C7 Ru3 C8 85.9(4)
C9 Ru3 N1 88.9(3)
C7 Ru3 N1 175.5(3)
C8 Ru3 N1 98.5(3)
C9 Ru3 C19 132.9(4)
C7 Ru3 C19 104.8(4)
C8 Ru3 C19 130.3(3)
N1 Ru3 C19 73.1(3)
C9 Ru3 C18 168.3(3)
C7 Ru3 C18 95.7(3)
C8 Ru3 C18 96.1(3)
N1 Ru3 C18 84.8(3)
C19 Ru3 C18 35.6(3)
C9 Ru3 Ru1 91.6(3)
C7 Ru3 Ru1 85.8(3)
C8 Ru3 Ru1 169.6(3)
N1 Ru3 Ru1 89.90(16)
C19 Ru3 Ru1 46.6(2)
C18 Ru3 Ru1 78.5(2)
C6 Ru2 C5 94.3(4)
C6 Ru2 C4 100.8(4)
C5 Ru2 C4 90.3(5)
C6 Ru2 C19 142.8(4)
C5 Ru2 C19 117.4(4)
C4 Ru2 C19 98.1(4)
C6 Ru2 C20 131.8(4)
C5 Ru2 C20 91.4(4)
C4 Ru2 C20 127.0(4)
C19 Ru2 C20 37.1(3)
C6 Ru2 Ru3 93.2(3)
C5 Ru2 Ru3 170.2(3)
C4 Ru2 Ru3 94.4(4)
C19 Ru2 Ru3 53.5(2)
C20 Ru2 Ru3 78.91(19)
C6 Ru2 Ru1 84.9(3)
C5 Ru2 Ru1 100.6(4)
C4 Ru2 Ru1 167.3(3)
C19 Ru2 Ru1 71.2(2)
C20 Ru2 Ru1 47.1(2)
Ru1 Ru2 Ru1 73.82(3)
C2 Ru1 C1 90.3(4)
C2 Ru1 C3 90.2(4)
C1 Ru1 C3 101.0(4)
C2 Ru1 C20 93.8(4)
C1 Ru1 C20 97.8(3)
C3 Ru1 C20 160.7(4)
C2 Ru1 N1 172.3(3)
C1 Ru1 N1 95.1(3)
C3 Ru1 N1 94.2(3)
C20 Ru1 N1 80.0(2)
C2 Ru1 Ru2 84.0(3)
C1 Ru1 Ru2 147.3(3)
C3 Ru1 Ru2 111.1(3)
C20 Ru1 Ru2 50.8(2)
N1 Ru1 Ru2 88.54(16)
O7 C1 Ru1 178.9(10)
O8 C2 Ru1 169.7(8)
O9 C3 Ru1 175.6(9)
O4 C4 Ru2 175.0(12)
O5 C5 Ru2 176.4(10)
O6 C6 Ru2 177.5(10)
O1 C7 Ru3 169.9(8)
O2 C8 Ru3 176.7(10)
O3 C9 Ru3 177.4(10)
C10 N1 Ru1 123.5(5)
C10 N1 Ru3 130.1(5)
Ru1 N1 Ru3 104.6(3)
N1 C10 C23 122.9(7)
N1 C10 C11 123.8(7)
C23 C10 C11 113.3(7)
C24 C23 C28 118.5(8)
C24 C23 C10 121.5(7)
C28 C23 C10 119.7(7)
C23 C24 C25 120.0(9)
C26 C25 C24 120.1(9)
C25 C26 C27 120.3(8)
C26 C27 C28 121.4(9)
C27 C28 C23 119.5(9)
C16 C11 C12 120.1(7)
C16 C11 C10 117.2(7)
C12 C11 C10 122.7(7)
C13 C12 C11 117.2(7)
C13 C12 C17 116.7(7)
C11 C12 C17 125.9(7)
C14 C13 C12 121.9(8)
C15 C14 C13 119.0(7)
C14 C15 C16 121.1(8)
C15 C16 C11 120.5(8)
C21 C17 C18 115.0(7)
C21 C17 C12 109.9(8)
C18 C17 C12 114.6(7)
C19 C18 C17 122.4(8)
C19 C18 Ru3 72.4(5)
C17 C18 Ru3 119.5(5)
C20 C19 C18 145.2(8)
C20 C19 Ru2 76.5(5)
C18 C19 Ru2 137.9(7)
C20 C19 Ru3 121.1(6)
C18 C19 Ru3 72.0(5)
Ru2 C19 Ru3 79.9(3)
C19 C20 C22 122.0(7)
C19 C20 Ru1 113.4(5)
C22 C20 Ru1 124.3(6)
C19 C20 Ru2 66.3(5)
C22 C20 Ru2 124.4(5)
Ru3 C20 Ru2 82.1(3)

loop_
_geom_bond_atom_site_label_1
_geom_bond_atom_site_label_2
_geom_bond_distance
Ru3 C9 1.915(9)
Ru3 C7 1.930(9)
Ru3 C8 1.930(9)
Ru3 N1 2.107(6)
Ru3 C19 2.296(8)
Ru3 C18 2.290(8)
Ru3 Ru2 2.8120(14)
Ru2 C6 1.917(9)
Ru2 C5 1.921(11)
Ru2 C4 1.923(10)
Ru2 C19 2.077(8)
Ru2 C20 2.205(8)
Ru2 Ru3 2.8186(13)
Ru1 C2 1.876(10)
Ru1 C1 1.911(9)
Ru1 C3 1.960(10)
Ru1 C20 2.086(8)
Ru1 N1 2.166(6)
C1 O1 1.143(11)
C2 O2 1.133(11)
C3 O3 1.128(12)
C4 O4 1.122(12)
C5 O5 1.105(12)
C6 O6 1.135(11)
C7 O7 1.101(11)
C8 O8 1.114(11)
C9 O9 1.134(12)
N1 C10 1.263(10)
C10 C23 1.491(11)
C10 C11 1.514(10)
C23 C24 1.388(12)
C23 C28 1.401(11)
C24 C25 1.400(13)
C25 C26 1.364(15)
C26 C27 1.351(14)
C27 C28 1.384(12)
C11 C16 1.389(11)
C11 C12 1.399(11)
C12 C13 1.406(11)
C12 C17 1.537(11)
C13 C14 1.390(12)
C14 C15 1.355(13)
C15 C16 1.377(12)
C17 C21 1.518(14)
C17 C18 1.531(11)
C18 C19 1.400(12)
C19 C20 1.368(12)
C20 C22 1.525(11)
